data_2017238
loop_
_publ_author_name
'Al-Far, Rawhi H.'
'Haddad, Salim F.'
'Ali, Basem Fares'

_publ_section_title
;
 Three-dimensional framework structures: isomorphous
 bis(2,6-diamino-3,5-dibromopyridinium) tetrabromidometallate(II) salts
 with Cd^II^ and Mn^II^
;
_journal_coeditor_code GA3128
_journal_issue 8
_journal_name_full 'Acta Crystallographica Section C'
_journal_page_first m321
_journal_page_last m324
_journal_paper_doi 10.1107/S0108270109028571
_journal_volume 65
_journal_year 2009
_chemical_formula_iupac '(C5 H6 Br2 N3)2 '[Cd Br4]''
_chemical_formula_moiety '2C5 H6 Br2 N3 + , Br4 Cd 2-'
_chemical_formula_sum 'C10 H12 Br8 Cd N6'
_chemical_formula_weight 967.87
_chemical_name_common '[3,5-DBr-2,6-DAPyH]2.CdBr4'
_chemical_name_systematic
;
bis(2,6-diamino-3,5-dibromopyridinium) tetrabromidocadmate(II)
;
_space_group_IT_number 2
_symmetry_cell_setting triclinic
_symmetry_space_group_name_Hall '-P 1'
_symmetry_space_group_name_H-M 'P -1'
_atom_sites_solution_hydrogens geom
_atom_sites_solution_primary direct
_atom_sites_solution_secondary difmap
_audit_creation_method SHELXL97
_cell_angle_alpha 73.07(3)
_cell_angle_beta 86.87(3)
_cell_angle_gamma 65.61(3)
_cell_formula_units_Z 2
_cell_length_a 8.8759(18)
_cell_length_b 10.720(2)
_cell_length_c 14.137(3)
_cell_measurement_reflns_used 5431
_cell_measurement_temperature 293(2)
_cell_measurement_theta_max 26.942
_cell_measurement_theta_min 2.184
_cell_volume 1168.7(5)
_computing_cell_refinement 'SAINT-Plus (Bruker, 2001)'
_computing_data_collection 'SMART (Bruker, 2001)'
_computing_data_reduction 'SAINT-Plus (Bruker, 2001)'
_computing_molecular_graphics 'XP in SHELXTL (Version 6.10; Sheldrick, 2008)'
_computing_publication_material 'XCIF in SHELXTL (Version 6.10; Sheldrick, 2008)'
_computing_structure_refinement 'XL in SHELXTL (Version 6.10; Sheldrick, 2008)'
_computing_structure_solution 'XS in SHELXTL (Version 6.10; Sheldrick, 2008)'
_diffrn_ambient_temperature 293(2)
_diffrn_detector_area_resol_mean 8.3
_diffrn_measured_fraction_theta_full 0.995
_diffrn_measured_fraction_theta_max 0.995
_diffrn_measurement_device_type 'Bruker SMART APEX'
_diffrn_measurement_method \w
_diffrn_radiation_monochromator graphite
_diffrn_radiation_source 'sealed tube'
_diffrn_radiation_type MoK\a
_diffrn_radiation_wavelength 0.71073
_diffrn_reflns_av_R_equivalents 0.0372
_diffrn_reflns_av_sigmaI/netI 0.0559
_diffrn_reflns_limit_h_max 10
_diffrn_reflns_limit_h_min -10
_diffrn_reflns_limit_k_max 12
_diffrn_reflns_limit_k_min -12
_diffrn_reflns_limit_l_max 16
_diffrn_reflns_limit_l_min -16
_diffrn_reflns_number 11259
_diffrn_reflns_theta_full 25.25
_diffrn_reflns_theta_max 25.25
_diffrn_reflns_theta_min 1.51
_diffrn_standards_decay_% 0.01
_exptl_absorpt_coefficient_mu 14.619
_exptl_absorpt_correction_T_max 0.5568
_exptl_absorpt_correction_T_min 0.1138
_exptl_absorpt_correction_type empirical
_exptl_absorpt_process_details '(SADABS; Bruker, 2001)'
_exptl_crystal_colour colourless
_exptl_crystal_density_diffrn 2.751
_exptl_crystal_density_method 'not measured'
_exptl_crystal_description plate
_exptl_crystal_F_000 884
_exptl_crystal_size_max 0.25
_exptl_crystal_size_mid 0.12
_exptl_crystal_size_min 0.04
_refine_diff_density_max 0.870
_refine_diff_density_min -0.898
_refine_ls_extinction_method none
_refine_ls_goodness_of_fit_ref 1.027
_refine_ls_hydrogen_treatment constr
_refine_ls_matrix_type full
_refine_ls_number_parameters 226
_refine_ls_number_reflns 4207
_refine_ls_number_restraints 0
_refine_ls_restrained_S_all 1.027
_refine_ls_R_factor_all 0.0496
_refine_ls_R_factor_gt 0.0343
_refine_ls_shift/su_max 0.000
_refine_ls_shift/su_mean 0.000
_refine_ls_structure_factor_coef Fsqd
_refine_ls_weighting_details 'calc w = 1/[\s^2^(Fo^2^)+(0.0237P)^2^] where P=(Fo^2^+2Fc^2^)/3'
_refine_ls_weighting_scheme calc
_refine_ls_wR_factor_gt 0.0761
_refine_ls_wR_factor_ref 0.0817
_reflns_number_gt 3281
_reflns_number_total 4207
_reflns_threshold_expression I>2\s(I)
_cod_data_source_file ga3128.cif
_cod_data_source_block I
_cod_database_code 2017238
_cod_database_fobs_code 2017238

loop_
_symmetry_equiv_pos_as_xyz
'x, y, z'
'-x, -y, -z'

loop_
_atom_site_type_symbol
_atom_site_label
_atom_site_fract_x
_atom_site_fract_y
_atom_site_fract_z
_atom_site_U_iso_or_equiv
_atom_site_adp_type
_atom_site_calc_flag
_atom_site_refinement_flags
_atom_site_occupancy
_atom_site_disorder_assembly
_atom_site_disorder_group
Br Br1 0.39492(8) -0.00615(6) 0.18038(4) 0.05238(17) Uani d . 1 . .
C C1 -0.0916(7) 0.8311(5) 0.0564(4) 0.0422(13) Uani d . 1 . .
Cd Cd1 0.33902(5) 0.18867(4) 0.26763(3) 0.04692(13) Uani d . 1 . .
N N1 -0.0183(6) 0.7709(4) -0.0152(3) 0.0434(11) Uani d . 1 . .
H H1 -0.0801 0.7581 -0.0530 0.052 Uiso calc R 1 . .
Br Br2 0.20919(9) 0.11228(7) 0.43096(5) 0.06144(19) Uani d . 1 . .
C C2 0.0091(8) 0.8500(5) 0.1174(4) 0.0464(14) Uani d . 1 . .
N N2 -0.2531(6) 0.8650(5) 0.0628(4) 0.0643(14) Uani d . 1 . .
H H2A -0.3062 0.8483 0.0223 0.077 Uiso calc R 1 . .
H H2B -0.3044 0.9035 0.1074 0.077 Uiso calc R 1 . .
Br Br3 0.13316(8) 0.41568(6) 0.13986(4) 0.05545(18) Uani d . 1 . .
C C3 0.1739(7) 0.8097(5) 0.1028(4) 0.0493(15) Uani d . 1 . .
H H3 0.2404 0.8237 0.1437 0.059 Uiso calc R 1 . .
N N3 0.1973(7) 0.6715(5) -0.1069(4) 0.0616(14) Uani d . 1 . .
H H3A 0.1287 0.6621 -0.1420 0.074 Uiso calc R 1 . .
H H3B 0.2999 0.6439 -0.1196 0.074 Uiso calc R 1 . .
Br Br4 0.60306(8) 0.20599(7) 0.31560(5) 0.05720(18) Uani d . 1 . .
C C4 0.2434(7) 0.7491(6) 0.0292(4) 0.0488(14) Uani d . 1 . .
N N4 0.4346(6) 0.7581(5) 0.4412(3) 0.0463(11) Uani d . 1 . .
H H4 0.4231 0.8185 0.4729 0.056 Uiso calc R 1 . .
Br Br5 -0.09061(10) 0.94130(7) 0.21441(5) 0.0679(2) Uani d . 1 . .
C C5 0.1445(7) 0.7289(5) -0.0326(4) 0.0427(13) Uani d . 1 . .
N N5 0.6814(6) 0.7708(5) 0.3978(4) 0.0554(13) Uani d . 1 . .
H H5A 0.6600 0.8329 0.4295 0.066 Uiso calc R 1 . .
H H5B 0.7719 0.7453 0.3685 0.066 Uiso calc R 1 . .
Br Br6 0.47031(9) 0.69350(8) 0.00801(7) 0.0813(2) Uani d . 1 . .
C C6 0.5749(7) 0.7146(5) 0.3940(4) 0.0429(13) Uani d . 1 . .
N N6 0.1801(7) 0.7689(6) 0.4931(4) 0.0689(15) Uani d . 1 . .
H H6A 0.1768 0.8291 0.5230 0.083 Uiso calc R 1 . .
H H6B 0.0994 0.7436 0.4956 0.083 Uiso calc R 1 . .
Br Br7 0.78761(9) 0.55099(7) 0.27713(5) 0.06416(19) Uani d . 1 . .
C C7 0.5939(7) 0.6171(5) 0.3427(4) 0.0447(13) Uani d . 1 . .
Br Br8 0.16425(9) 0.55148(7) 0.38951(5) 0.0676(2) Uani d . 1 . .
C C8 0.4706(7) 0.5712(5) 0.3418(4) 0.0457(13) Uani d . 1 . .
H H8 0.4829 0.5061 0.3074 0.055 Uiso calc R 1 . .
C C9 0.3310(7) 0.6187(5) 0.3900(4) 0.0434(13) Uani d . 1 . .
C C10 0.3093(7) 0.7150(5) 0.4432(4) 0.0469(14) Uani d . 1 . .

loop_
_atom_site_aniso_label
_atom_site_aniso_U_11
_atom_site_aniso_U_22
_atom_site_aniso_U_33
_atom_site_aniso_U_12
_atom_site_aniso_U_13
_atom_site_aniso_U_23
Br1 0.0559(4) 0.0524(3) 0.0560(3) -0.0219(3) 0.0031(3) -0.0269(3)
C1 0.039(4) 0.044(3) 0.036(3) -0.014(3) 0.003(2) -0.007(2)
Cd1 0.0489(3) 0.0487(2) 0.0454(2) -0.0199(2) 0.00236(19) -0.01755(19)
N1 0.039(3) 0.049(3) 0.045(3) -0.019(2) 0.000(2) -0.016(2)
Br2 0.0739(5) 0.0616(4) 0.0569(4) -0.0317(3) 0.0239(3) -0.0272(3)
C2 0.057(4) 0.035(3) 0.043(3) -0.016(3) 0.003(3) -0.011(2)
N2 0.046(4) 0.081(4) 0.063(3) -0.020(3) 0.006(3) -0.027(3)
Br3 0.0535(4) 0.0472(3) 0.0587(4) -0.0170(3) -0.0041(3) -0.0102(3)
C3 0.049(4) 0.042(3) 0.060(4) -0.023(3) -0.006(3) -0.011(3)
N3 0.058(4) 0.071(3) 0.070(3) -0.032(3) 0.015(3) -0.036(3)
Br4 0.0537(4) 0.0707(4) 0.0605(4) -0.0293(3) 0.0045(3) -0.0332(3)
C4 0.043(4) 0.044(3) 0.066(4) -0.022(3) 0.009(3) -0.020(3)
N4 0.054(3) 0.049(3) 0.049(3) -0.025(2) 0.010(2) -0.027(2)
Br5 0.0945(6) 0.0596(4) 0.0547(4) -0.0319(4) 0.0178(3) -0.0262(3)
C5 0.047(4) 0.039(3) 0.043(3) -0.020(3) 0.010(3) -0.010(2)
N5 0.050(3) 0.066(3) 0.069(3) -0.034(3) 0.011(2) -0.033(3)
Br6 0.0433(4) 0.0805(5) 0.1327(7) -0.0290(4) 0.0120(4) -0.0457(5)
C6 0.048(4) 0.042(3) 0.040(3) -0.022(3) 0.002(3) -0.010(2)
N6 0.057(4) 0.087(4) 0.082(4) -0.037(3) 0.032(3) -0.047(3)
Br7 0.0558(4) 0.0737(4) 0.0734(4) -0.0278(3) 0.0215(3) -0.0382(3)
C7 0.048(4) 0.043(3) 0.046(3) -0.019(3) 0.007(3) -0.018(2)
Br8 0.0554(4) 0.0666(4) 0.0915(5) -0.0355(3) -0.0024(4) -0.0218(4)
C8 0.046(4) 0.043(3) 0.049(3) -0.015(3) 0.002(3) -0.019(3)
C9 0.043(4) 0.039(3) 0.049(3) -0.019(3) 0.000(3) -0.011(2)
C10 0.049(4) 0.041(3) 0.048(3) -0.017(3) 0.001(3) -0.011(3)

loop_
_atom_type_symbol
_atom_type_description
_atom_type_scat_dispersion_real
_atom_type_scat_dispersion_imag
_atom_type_scat_source
C C 0.0033 0.0016 'International Tables Vol C Tables 4.2.6.8 and 6.1.1.4'
H H 0.0000 0.0000 'International Tables Vol C Tables 4.2.6.8 and 6.1.1.4'
N N 0.0061 0.0033 'International Tables Vol C Tables 4.2.6.8 and 6.1.1.4'
Br Br -0.2901 2.4595 'International Tables Vol C Tables 4.2.6.8 and 6.1.1.4'
Cd Cd -0.8075 1.2024 'International Tables Vol C Tables 4.2.6.8 and 6.1.1.4'

loop_
_geom_angle_atom_site_label_1
_geom_angle_atom_site_label_2
_geom_angle_atom_site_label_3
_geom_angle_site_symmetry_1
_geom_angle_site_symmetry_3
_geom_angle
_geom_angle_publ_flag
N2 C1 N1 . . 117.1(5) ?
N2 C1 C2 . . 126.0(6) ?
N1 C1 C2 . . 116.9(5) ?
Br1 Cd1 Br2 . . 106.03(3) yes
Br1 Cd1 Br3 . . 101.99(3) yes
Br1 Cd1 Br4 . . 113.61(4) yes
Br2 Cd1 Br3 . . 113.34(4) yes
Br2 Cd1 Br4 . . 107.05(3) yes
Br3 Cd1 Br4 . . 114.59(4) yes
C1 N1 C5 . . 125.4(5) ?
C1 N1 H1 . . 117.3 ?
C5 N1 H1 . . 117.3 ?
C3 C2 C1 . . 119.9(5) ?
C3 C2 Br5 . . 121.9(4) ?
C1 C2 Br5 . . 118.1(5) ?
C1 N2 H2A . . 120.0 ?
C1 N2 H2B . . 120.0 ?
H2A N2 H2B . . 120.0 ?
C2 C3 C4 . . 121.3(5) ?
C2 C3 H3 . . 119.3 ?
C4 C3 H3 . . 119.3 ?
C5 N3 H3A . . 120.0 ?
C5 N3 H3B . . 120.0 ?
H3A N3 H3B . . 120.0 ?
C3 C4 C5 . . 119.6(6) ?
C3 C4 Br6 . . 121.8(5) ?
C5 C4 Br6 . . 118.6(5) ?
C6 N4 C10 . . 126.0(5) ?
C6 N4 H4 . . 117.0 ?
C10 N4 H4 . . 117.0 ?
N3 C5 N1 . . 118.0(5) ?
N3 C5 C4 . . 125.2(6) ?
N1 C5 C4 . . 116.8(5) ?
C6 N5 H5A . . 120.0 ?
C6 N5 H5B . . 120.0 ?
H5A N5 H5B . . 120.0 ?
N5 C6 N4 . . 117.8(5) ?
N5 C6 C7 . . 125.0(6) ?
N4 C6 C7 . . 117.2(5) ?
C10 N6 H6A . . 120.0 ?
C10 N6 H6B . . 120.0 ?
H6A N6 H6B . . 120.0 ?
C8 C7 C6 . . 119.1(5) ?
C8 C7 Br7 . . 121.8(4) ?
C6 C7 Br7 . . 119.1(4) ?
C9 C8 C7 . . 121.6(5) ?
C9 C8 H8 . . 119.2 ?
C7 C8 H8 . . 119.2 ?
C8 C9 C10 . . 120.7(5) ?
C8 C9 Br8 . . 120.8(4) ?
C10 C9 Br8 . . 118.5(5) ?
N6 C10 N4 . . 118.0(5) ?
N6 C10 C9 . . 126.5(6) ?
N4 C10 C9 . . 115.5(5) ?

loop_
_geom_bond_atom_site_label_1
_geom_bond_atom_site_label_2
_geom_bond_site_symmetry_2
_geom_bond_distance
_geom_bond_publ_flag
Cd1 Br1 . 2.5896(10) yes
C1 N2 . 1.331(7) ?
C1 N1 . 1.352(7) ?
C1 C2 . 1.384(8) ?
Cd1 Br2 . 2.5917(11) yes
Cd1 Br3 . 2.5791(16) yes
Cd1 Br4 . 2.5678(9) yes
N1 C5 . 1.357(7) ?
N1 H1 . 0.8600 ?
C2 C3 . 1.366(8) ?
C2 Br5 . 1.886(6) ?
N2 H2A . 0.8600 ?
N2 H2B . 0.8600 ?
C3 C4 . 1.371(8) ?
C3 H3 . 0.9300 ?
N3 C5 . 1.335(7) ?
N3 H3A . 0.8600 ?
N3 H3B . 0.8600 ?
C4 C5 . 1.390(8) ?
C4 Br6 . 1.883(6) ?
N4 C6 . 1.350(7) ?
N4 C10 . 1.365(7) ?
N4 H4 . 0.8600 ?
N5 C6 . 1.324(7) ?
N5 H5A . 0.8600 ?
N5 H5B . 0.8600 ?
C6 C7 . 1.389(7) ?
N6 C10 . 1.322(7) ?
N6 H6A . 0.8600 ?
N6 H6B . 0.8600 ?
Br7 C7 . 1.876(6) ?
C7 C8 . 1.376(7) ?
Br8 C9 . 1.896(5) ?
C8 C9 . 1.359(8) ?
C8 H8 . 0.9300 ?
C9 C10 . 1.393(8) ?

loop_
_geom_hbond_atom_site_label_D
_geom_hbond_atom_site_label_H
_geom_hbond_atom_site_label_A
_geom_hbond_site_symmetry_A
_geom_hbond_distance_DH
_geom_hbond_distance_HA
_geom_hbond_distance_DA
_geom_hbond_angle_DHA
N1 H1 Br3 2_565 0.86 2.71 3.474(4) 149.5
N2 H2A Br1 2_565 0.86 2.83 3.400(5) 125.2
N2 H2B Br1 1_465 0.86 2.70 3.411(6) 141.4
N3 H3A Br3 2_565 0.86 2.77 3.516(5) 145.9
N4 H4 Br2 1_565 0.86 2.82 3.446(5) 130.7
N4 H4 Br4 2_666 0.86 2.93 3.553(4) 130.9
N5 H5A Br2 2_666 0.86 2.66 3.377(5) 141.7
N6 H6A Br4 2_666 0.86 2.92 3.537(6) 130.0
C8 H8 Br4 . 0.93 2.91 3.720(5) 146.5
C3 H3 Br1 1_565 0.93 2.86 3.693(6) 149.9
N6 H6B Br2 2_566 0.86 2.84 3.387(6) 122.6

loop_
_geom_torsion_atom_site_label_1
_geom_torsion_atom_site_label_2
_geom_torsion_atom_site_label_3
_geom_torsion_atom_site_label_4
_geom_torsion_site_symmetry_1
_geom_torsion_site_symmetry_2
_geom_torsion_site_symmetry_3
_geom_torsion_site_symmetry_4
_geom_torsion
_geom_torsion_publ_flag
N2 C1 N1 C5 . . . . -179.7(5) ?
C2 C1 N1 C5 . . . . -0.6(7) ?
N2 C1 C2 C3 . . . . 179.7(5) ?
N1 C1 C2 C3 . . . . 0.6(7) ?
N2 C1 C2 Br5 . . . . -3.6(7) ?
N1 C1 C2 Br5 . . . . 177.3(3) ?
C1 C2 C3 C4 . . . . -0.6(8) ?
Br5 C2 C3 C4 . . . . -177.1(4) ?
C2 C3 C4 C5 . . . . 0.5(8) ?
C2 C3 C4 Br6 . . . . 179.8(4) ?
C1 N1 C5 N3 . . . . -179.7(5) ?
C1 N1 C5 C4 . . . . 0.4(7) ?
C3 C4 C5 N3 . . . . 179.8(5) ?
Br6 C4 C5 N3 . . . . 0.5(7) ?
C3 C4 C5 N1 . . . . -0.4(7) ?
Br6 C4 C5 N1 . . . . -179.7(3) ?
C10 N4 C6 N5 . . . . 178.2(5) ?
C10 N4 C6 C7 . . . . 0.0(8) ?
N5 C6 C7 C8 . . . . -177.5(5) ?
N4 C6 C7 C8 . . . . 0.5(7) ?
N5 C6 C7 Br7 . . . . 2.8(7) ?
N4 C6 C7 Br7 . . . . -179.2(4) ?
C6 C7 C8 C9 . . . . -0.2(8) ?
Br7 C7 C8 C9 . . . . 179.5(4) ?
C7 C8 C9 C10 . . . . -0.7(8) ?
C7 C8 C9 Br8 . . . . -179.0(4) ?
C6 N4 C10 N6 . . . . -179.9(5) ?
C6 N4 C10 C9 . . . . -0.8(7) ?
C8 C9 C10 N6 . . . . -179.9(5) ?
Br8 C9 C10 N6 . . . . -1.5(8) ?
C8 C9 C10 N4 . . . . 1.1(7) ?
Br8 C9 C10 N4 . . . . 179.4(3) ?
